data_7040406
loop_
_publ_author_name
'Borup, Mette Andersen'
'Blichfeld, Anders Bank'
'Madsen, Solveig R\/ogild'
'Iversen, Bo Brummerstedt'

_publ_section_title
;
 High-pressure single crystal X-ray diffraction study of thermoelectric
 ZnSb and \b-Zn4Sb3.
;
_journal_issue 38
_journal_name_full 'Dalton transactions (Cambridge, England : 2003)'
_journal_page_first 15097
_journal_page_last 15103
_journal_paper_doi 10.1039/c6dt02323a
_journal_volume 45
_journal_year 2016
_chemical_formula_moiety 'Sb30 Zn38.43'
_chemical_formula_sum 'Sb30 Zn38.45'
_chemical_formula_weight 6165.85
_chemical_name_systematic 'Zinc antimonide'
_space_group_crystal_system trigonal
_space_group_IT_number 167
_space_group_name_Hall '-R 3 2"c'
_space_group_name_H-M_alt 'R -3 c'
_symmetry_space_group_name_Hall '-R 3 2"c'
_symmetry_space_group_name_H-M 'R -3 c :H'
_atom_sites_solution_primary direct
_audit_creation_date 2016-05-16
_audit_creation_method
;
Olex2 1.2
(compiled 2016.02.19 svn.r3266 for OlexSys, GUI svn.r5155)
;
_audit_update_record
;
2016-07-11 deposited with the CCDC.
2016-08-22 downloaded from the CCDC.
;
_cell_angle_alpha 90
_cell_angle_beta 90
_cell_angle_gamma 120
_cell_formula_units_Z 1
_cell_length_a 12.0979(8)
_cell_length_b 12.0979(8)
_cell_length_c 12.3097(15)
_cell_measurement_pressure 1040000(20000)
_cell_measurement_reflns_used 2110
_cell_measurement_temperature 296(2)
_cell_measurement_theta_max 25.55
_cell_measurement_theta_min 4.03
_cell_volume 1560.3(2)
_computing_cell_refinement 'SAINT v8.34A (Bruker, 2013)'
_computing_data_reduction 'SAINT v8.34A (Bruker, 2013)'
_computing_molecular_graphics 'Olex2 (Dolomanov et al., 2009)'
_computing_publication_material 'Olex2 (Dolomanov et al., 2009)'
_computing_structure_refinement 'ShelXL (Sheldrick, 2015)'
_computing_structure_solution 'ShelXT (Sheldrick, 2015)'
_diffrn_ambient_temperature 296.15
_diffrn_measured_fraction_theta_full 0.840
_diffrn_measured_fraction_theta_max 0.778
_diffrn_measurement_device_type 'Bruker APEX-II CCD'
_diffrn_measurement_method '\f and \w scans'
_diffrn_radiation_type AgK\a
_diffrn_radiation_wavelength 0.56086
_diffrn_reflns_av_R_equivalents 0.0696
_diffrn_reflns_av_unetI/netI 0.0362
_diffrn_reflns_Laue_measured_fraction_full 0.840
_diffrn_reflns_Laue_measured_fraction_max 0.778
_diffrn_reflns_limit_h_max 17
_diffrn_reflns_limit_h_min -17
_diffrn_reflns_limit_k_max 18
_diffrn_reflns_limit_k_min -18
_diffrn_reflns_limit_l_max 14
_diffrn_reflns_limit_l_min -14
_diffrn_reflns_number 6306
_diffrn_reflns_point_group_measured_fraction_full 0.840
_diffrn_reflns_point_group_measured_fraction_max 0.778
_diffrn_reflns_theta_full 19.665
_diffrn_reflns_theta_max 25.585
_diffrn_reflns_theta_min 2.657
_exptl_absorpt_coefficient_mu 14.295
_exptl_absorpt_correction_T_max 0.7452
_exptl_absorpt_correction_T_min 0.6045
_exptl_absorpt_correction_type multi-scan
_exptl_absorpt_process_details
'SADABS-2012/1 (Bruker,2012) was used for absorption correction. wR2(int) was 0.1269 before and 0.0552 after correction. The Ratio of minimum to maximum transmission is 0.8149. The \l/2 correction factor is 0.0015.'
_exptl_crystal_colour 'metallic grayish gray'
_exptl_crystal_colour_lustre metallic
_exptl_crystal_colour_modifier grayish
_exptl_crystal_colour_primary gray
_exptl_crystal_density_diffrn 6.562
_exptl_crystal_description irregular
_exptl_crystal_F_000 2683
_exptl_crystal_size_max 0.07
_exptl_crystal_size_mid 0.05
_exptl_crystal_size_min 0.01
_refine_diff_density_max 2.064
_refine_diff_density_min -1.532
_refine_diff_density_rms 0.435
_refine_ls_extinction_method none
_refine_ls_goodness_of_fit_ref 1.119
_refine_ls_hydrogen_treatment undef
_refine_ls_matrix_type full
_refine_ls_number_parameters 32
_refine_ls_number_reflns 526
_refine_ls_number_restraints 1
_refine_ls_restrained_S_all 1.118
_refine_ls_R_factor_all 0.0567
_refine_ls_R_factor_gt 0.0402
_refine_ls_shift/su_max 0.000
_refine_ls_shift/su_mean 0.000
_refine_ls_structure_factor_coef Fsqd
_refine_ls_weighting_details 'w=1/[\s^2^(Fo^2^)+(0.0481P)^2^+17.1515P] where P=(Fo^2^+2Fc^2^)/3'
_refine_ls_weighting_scheme calc
_refine_ls_wR_factor_gt 0.0855
_refine_ls_wR_factor_ref 0.0915
_reflns_Friedel_coverage 0.000
_reflns_number_gt 420
_reflns_number_total 526
_reflns_threshold_expression 'I > 2\s(I)'
_cod_data_source_file c6dt02323a2.cif
_cod_data_source_block Zn4Sb3_EM_P1
_cod_depositor_comments
;Adding full bibliography for 7040405--7040434.cif.

 Adding full bibliography for 7040405--7040434.cif.
;
_cod_original_cell_volume 1560.3(3)
_cod_database_code 7040406
_shelx_space_group_comment
;
The symmetry employed for this shelxl refinement is uniquely defined
by the following loop, which should always be used as a source of
symmetry information in preference to the above space-group names.
They are only intended as comments.
;
_olex2_refinement_description
;
1. Uiso/Uaniso restraints and constraints
Uiso(Zn2) = Uiso(Zn3) = Uiso(Zn4)
2. Others
 1*[Sof(Zn1)]+1*[Sof(Zn2)]+1*[Sof(Zn3)]+1*[Sof(Zn4)]=1.068 with esd of 0.002
;

loop_
_space_group_symop_operation_xyz
'x, y, z'
'-y, x-y, z'
'-x+y, -x, z'
'y, x, -z+1/2'
'x-y, -y, -z+1/2'
'-x, -x+y, -z+1/2'
'x+2/3, y+1/3, z+1/3'
'-y+2/3, x-y+1/3, z+1/3'
'-x+y+2/3, -x+1/3, z+1/3'
'y+2/3, x+1/3, -z+5/6'
'x-y+2/3, -y+1/3, -z+5/6'
'-x+2/3, -x+y+1/3, -z+5/6'
'x+1/3, y+2/3, z+2/3'
'-y+1/3, x-y+2/3, z+2/3'
'-x+y+1/3, -x+2/3, z+2/3'
'y+1/3, x+2/3, -z+7/6'
'x-y+1/3, -y+2/3, -z+7/6'
'-x+1/3, -x+y+2/3, -z+7/6'
'-x, -y, -z'
'y, -x+y, -z'
'x-y, x, -z'
'-y, -x, z-1/2'
'-x+y, y, z-1/2'
'x, x-y, z-1/2'
'-x+2/3, -y+1/3, -z+1/3'
'y+2/3, -x+y+1/3, -z+1/3'
'x-y+2/3, x+1/3, -z+1/3'
'-y+2/3, -x+1/3, z-1/6'
'-x+y+2/3, y+1/3, z-1/6'
'x+2/3, x-y+1/3, z-1/6'
'-x+1/3, -y+2/3, -z+2/3'
'y+1/3, -x+y+2/3, -z+2/3'
'x-y+1/3, x+2/3, -z+2/3'
'-y+1/3, -x+2/3, z+1/6'
'-x+y+1/3, y+2/3, z+1/6'
'x+1/3, x-y+2/3, z+1/6'

loop_
_atom_site_label
_atom_site_type_symbol
_atom_site_fract_x
_atom_site_fract_y
_atom_site_fract_z
_atom_site_U_iso_or_equiv
_atom_site_adp_type
_atom_site_occupancy
_atom_site_site_symmetry_order
_atom_site_calc_flag
_atom_site_refinement_flags_posn
_atom_site_refinement_flags_adp
_atom_site_refinement_flags_occupancy
_atom_site_disorder_assembly
_atom_site_disorder_group
Sb1 Sb 0.64348(6) 0.0000 0.2500 0.0179(2) Uani 1 2 d S T P . .
Sb2 Sb 0.6667 0.3333 0.19712(8) 0.0173(2) Uani 1 3 d S T P . .
Zn1 Zn 0.83154(9) 0.25415(10) 0.23639(11) 0.0261(4) Uani 0.922(4) 1 d . . . A 1
Zn2 Zn 0.776(4) 0.236(4) 0.313(4) 0.042(4) Uiso 0.031(3) 1 d . . . A 2
Zn3 Zn 0.903(2) 0.395(2) 0.239(3) 0.042(4) Uiso 0.052(3) 1 d . . . A 2
Zn4 Zn 0.7707(17) 0.2002(18) 0.087(2) 0.042(4) Uiso 0.063(3) 1 d . . . A 2

loop_
_atom_site_aniso_label
_atom_site_aniso_U_11
_atom_site_aniso_U_22
_atom_site_aniso_U_33
_atom_site_aniso_U_23
_atom_site_aniso_U_13
_atom_site_aniso_U_12
Sb1 0.0227(3) 0.0186(3) 0.0110(6) -0.0004(2) -0.00022(11) 0.00930(16)
Sb2 0.0211(3) 0.0211(3) 0.0096(7) 0.000 0.000 0.01056(14)
Zn1 0.0249(5) 0.0301(5) 0.0246(10) -0.0031(4) -0.0031(4) 0.0147(4)

loop_
_atom_type_symbol
_atom_type_description
_atom_type_scat_dispersion_real
_atom_type_scat_dispersion_imag
_atom_type_scat_source
Zn Zn 0.3242 0.9375 'International Tables Vol C Tables 4.2.6.8 and 6.1.1.4'
Sb Sb -1.0547 1.0104 'International Tables Vol C Tables 4.2.6.8 and 6.1.1.4'

loop_
_geom_angle_atom_site_label_1
_geom_angle_atom_site_label_2
_geom_angle_atom_site_label_3
_geom_angle
_geom_angle_site_symmetry_1
_geom_angle_site_symmetry_3
Zn1 Sb1 Zn1 126.36(5) 32 30_445
Zn2 Sb1 Zn2 51.6(14) 32 .
Zn2 Sb1 Zn2 172.6(17) . 5
Zn2 Sb1 Zn2 51.6(14) 30_445 5
Zn2 Sb1 Zn2 135.1(10) 30_445 .
Zn2 Sb1 Zn2 135.1(10) 32 5
Zn2 Sb1 Zn2 96.0(19) 32 30_445
Zn2 Sb1 Zn3 37.1(12) 30_445 4_545
Zn2 Sb1 Zn3 64.3(11) 30_445 3_665
Zn2 Sb1 Zn3 114.5(10) 5 3_665
Zn2 Sb1 Zn3 87.8(12) 32 35_645
Zn2 Sb1 Zn3 72.8(10) . 3_665
Zn2 Sb1 Zn3 87.8(12) 30_445 25_655
Zn2 Sb1 Zn3 61.4(11) 5 25_655
Zn2 Sb1 Zn3 61.4(11) . 35_645
Zn2 Sb1 Zn3 159.6(11) 32 25_655
Zn2 Sb1 Zn3 114.5(10) . 4_545
Zn2 Sb1 Zn3 113.0(11) . 25_655
Zn2 Sb1 Zn3 72.8(10) 5 4_545
Zn2 Sb1 Zn3 64.3(11) 32 4_545
Zn2 Sb1 Zn3 159.6(11) 30_445 35_645
Zn2 Sb1 Zn3 37.1(12) 32 3_665
Zn2 Sb1 Zn3 113.0(11) 5 35_645
Zn2 Sb1 Zn4 116.2(10) 5 25_655
Zn2 Sb1 Zn4 147.5(12) 30_445 25_655
Zn2 Sb1 Zn4 56.5(9) 5 35_645
Zn2 Sb1 Zn4 147.5(12) 32 35_645
Zn2 Sb1 Zn4 56.5(9) . 25_655
Zn2 Sb1 Zn4 107.1(10) 30_445 35_645
Zn2 Sb1 Zn4 107.1(10) 32 25_655
Zn2 Sb1 Zn4 116.2(10) . 35_645
Zn3 Sb1 Zn3 124.2(9) 4_545 25_655
Zn3 Sb1 Zn3 132.3(4) 4_545 35_645
Zn3 Sb1 Zn3 46.1(10) 4_545 3_665
Zn3 Sb1 Zn3 132.3(4) 3_665 25_655
Zn3 Sb1 Zn3 124.2(9) 3_665 35_645
Zn3 Sb1 Zn3 95.7(11) 25_655 35_645
Zn3 Sb1 Zn4 170.9(6) 4_545 25_655
Zn3 Sb1 Zn4 125.2(7) 4_545 35_645
Zn3 Sb1 Zn4 125.2(7) 3_665 25_655
Zn3 Sb1 Zn4 170.9(6) 3_665 35_645
Zn4 Sb1 Zn3 62.8(7) 25_655 25_655
Zn4 Sb1 Zn3 62.8(7) 35_645 35_645
Zn4 Sb1 Zn3 46.9(8) 35_645 25_655
Zn4 Sb1 Zn3 46.9(8) 25_655 35_645
Zn4 Sb1 Zn4 63.7(8) 25_655 35_645
Sb2 Sb2 Zn4 61.4(5) 16_544 2_655
Sb2 Sb2 Zn4 61.4(5) 16_544 .
Zn1 Sb2 Sb2 100.50(4) 3_665 16_544
Zn1 Sb2 Sb2 100.50(4) 2_655 16_544
Zn1 Sb2 Sb2 100.50(4) . 16_544
Zn1 Sb2 Zn1 116.76(2) . 2_655
Zn1 Sb2 Zn1 116.76(2) . 3_665
Zn1 Sb2 Zn1 116.76(2) 3_665 2_655
Zn2 Sb2 Sb2 123.4(11) 3_665 16_544
Zn2 Sb2 Sb2 123.4(11) . 16_544
Zn2 Sb2 Sb2 123.5(11) 2_655 16_544
Zn2 Sb2 Zn2 92.5(15) 3_665 2_655
Zn2 Sb2 Zn2 92.5(15) . 2_655
Zn2 Sb2 Zn2 92.5(15) . 3_665
Zn2 Sb2 Zn3 73.3(10) . 3_665
Zn2 Sb2 Zn3 44.7(11) 2_655 2_655
Zn2 Sb2 Zn3 73.3(10) 3_665 2_655
Zn2 Sb2 Zn3 44.7(11) 3_665 3_665
Zn2 Sb2 Zn3 44.7(11) . .
Zn2 Sb2 Zn3 132.2(12) . 2_655
Zn2 Sb2 Zn3 132.2(12) 3_665 .
Zn2 Sb2 Zn3 73.3(10) 2_655 .
Zn2 Sb2 Zn3 132.2(12) 2_655 3_665
Zn2 Sb2 Zn4 62.3(12) . .
Zn2 Sb2 Zn4 62.3(12) 2_655 2_655
Zn2 Sb2 Zn4 134.0(9) 3_665 2_655
Zn2 Sb2 Zn4 124.2(10) 3_665 .
Zn2 Sb2 Zn4 134.0(9) 2_655 .
Zn2 Sb2 Zn4 124.2(10) . 2_655
Zn3 Sb2 Sb2 101.4(7) . 16_544
Zn3 Sb2 Sb2 101.4(7) 3_665 16_544
Zn3 Sb2 Sb2 101.4(7) 2_655 16_544
Zn3 Sb2 Zn3 116.2(4) . 2_655
Zn3 Sb2 Zn3 116.2(4) 3_665 2_655
Zn3 Sb2 Zn3 116.2(4) . 3_665
Zn3 Sb2 Zn4 159.8(8) 3_665 2_655
Zn3 Sb2 Zn4 159.8(8) 2_655 .
Zn3 Sb2 Zn4 79.6(7) . 2_655
Zn3 Sb2 Zn4 61.7(7) 2_655 2_655
Zn3 Sb2 Zn4 79.6(7) 3_665 .
Zn3 Sb2 Zn4 61.7(7) . .
Zn4 Sb2 Zn4 99.0(6) . 2_655
Sb1 Zn1 Sb1 120.53(4) 25_655 .
Sb1 Zn1 Sb1 98.37(3) 33_545 25_655
Sb1 Zn1 Sb1 107.43(4) 33_545 .
Sb1 Zn1 Zn1 116.67(5) 33_545 25_655
Sb2 Zn1 Sb1 93.63(3) . .
Sb2 Zn1 Sb1 113.76(5) . 25_655
Sb2 Zn1 Sb1 124.89(5) . 33_545
Sb2 Zn1 Zn1 118.00(7) . 25_655
Zn1 Zn1 Sb1 60.13(4) 25_655 .
Zn1 Zn1 Sb1 60.40(4) 25_655 25_655
Sb1 Zn2 Sb1 120.1(15) 33_545 .
Sb1 Zn2 Sb2 119.4(15) . 31_655
Sb1 Zn2 Sb2 94.3(15) 33_545 31_655
Sb1 Zn2 Sb2 138.6(16) 33_545 .
Sb1 Zn2 Zn3 61.6(10) . 35_645
Sb1 Zn2 Zn3 164(2) 33_545 3_665
Sb1 Zn2 Zn3 60.4(11) 33_545 35_645
Sb1 Zn2 Zn3 54.0(9) . 3_665
Sb1 Zn2 Zn4 120.3(16) 33_545 .
Sb1 Zn2 Zn4 65.2(11) . .
Sb2 Zn2 Sb1 99.3(15) . .
Sb2 Zn2 Sb2 75.2(10) . 31_655
Sb2 Zn2 Zn3 160.8(19) . 35_645
Sb2 Zn2 Zn3 53.8(9) . 3_665
Sb2 Zn2 Zn3 79.1(11) 31_655 3_665
Sb2 Zn2 Zn4 63.2(12) . .
Zn2 Zn2 Sb1 67(2) 33_545 33_545
Zn2 Zn2 Sb1 135(4) 32 33_545
Zn2 Zn2 Sb1 173(3) 33_545 .
Zn2 Zn2 Sb1 61.5(17) 32 .
Zn2 Zn2 Sb2 73.6(13) 33_545 .
Zn2 Zn2 Sb2 59.1(16) 32 31_655
Zn2 Zn2 Sb2 59.1(16) 33_545 31_655
Zn2 Zn2 Sb2 73.6(13) 32 .
Zn2 Zn2 Zn2 115.0(19) 33_545 32
Zn2 Zn2 Zn3 119.7(11) 33_545 3_665
Zn2 Zn2 Zn3 30.2(17) 32 3_665
Zn2 Zn2 Zn3 94(2) 32 35_645
Zn2 Zn2 Zn3 125(3) 33_545 35_645
Zn2 Zn2 Zn4 102(3) 32 .
Zn2 Zn2 Zn4 123(2) 32 25_655
Zn2 Zn2 Zn4 122(2) 33_545 25_655
Zn2 Zn2 Zn4 111(3) 33_545 .
Zn3 Zn2 Sb1 133(3) . .
Zn3 Zn2 Sb1 76.2(19) 32 33_545
Zn3 Zn2 Sb1 77.3(17) 32 .
Zn3 Zn2 Sb1 75.0(16) . 33_545
Zn3 Zn2 Sb2 63.6(17) 32 31_655
Zn3 Zn2 Sb2 111.0(19) 35_645 31_655
Zn3 Zn2 Sb2 129(2) 32 .
Zn3 Zn2 Sb2 101.7(17) . 31_655
Zn3 Zn2 Sb2 68.4(15) . .
Zn3 Zn2 Zn2 60(3) 32 32
Zn3 Zn2 Zn2 45.3(18) . 33_545
Zn3 Zn2 Zn2 141(2) . 32
Zn3 Zn2 Zn2 107(4) 32 33_545
Zn3 Zn2 Zn3 108.4(14) 35_645 3_665
Zn3 Zn2 Zn3 125.3(18) . 35_645
Zn3 Zn2 Zn3 48.9(18) 32 35_645
Zn3 Zn2 Zn3 146(3) 32 .
Zn3 Zn2 Zn3 120(2) . 3_665
Zn3 Zn2 Zn3 88.1(19) 32 3_665
Zn3 Zn2 Zn4 88.3(18) . 25_655
Zn3 Zn2 Zn4 142(2) 32 .
Zn3 Zn2 Zn4 106.8(16) 35_645 .
Zn3 Zn2 Zn4 97(2) 32 25_655
Zn3 Zn2 Zn4 69.0(18) . .
Zn4 Zn2 Sb1 62.7(10) 25_655 .
Zn4 Zn2 Sb1 68.6(12) 25_655 33_545
Zn4 Zn2 Sb2 138.0(16) . 31_655
Zn4 Zn2 Sb2 127(2) 25_655 .
Zn4 Zn2 Sb2 157(2) 25_655 31_655
Zn4 Zn2 Zn3 113.4(17) 25_655 3_665
Zn4 Zn2 Zn3 72.2(13) . 3_665
Zn4 Zn2 Zn3 48.2(10) 25_655 35_645
Zn4 Zn2 Zn4 64.4(13) 25_655 .
Sb1 Zn3 Sb1 110.1(10) 2_655 33_545
Sb1 Zn3 Sb1 97.9(7) 25_655 33_545
Sb1 Zn3 Sb1 110.7(9) 2_655 25_655
Sb1 Zn3 Zn2 55.3(10) 2_655 29_655
Sb1 Zn3 Zn2 110.3(14) 33_545 2_655
Sb1 Zn3 Zn2 150.8(15) 25_655 2_655
Sb1 Zn3 Zn2 53.2(8) 2_655 2_655
Sb1 Zn3 Zn4 57.2(7) 25_655 .
Sb1 Zn3 Zn4 157.9(10) 2_655 25_655
Sb1 Zn3 Zn4 59.4(6) 25_655 25_655
Sb1 Zn3 Zn4 111.9(9) 33_545 .
Sb1 Zn3 Zn4 137.5(12) 2_655 .
Sb1 Zn3 Zn4 56.4(6) 33_545 25_655
Sb2 Zn3 Sb1 97.9(8) . 2_655
Sb2 Zn3 Sb1 116.1(11) . 25_655
Sb2 Zn3 Sb1 124.3(10) . 33_545
Sb2 Zn3 Zn2 131.5(15) . 29_655
Sb2 Zn3 Zn2 53.0(9) . 2_655
Sb2 Zn3 Zn4 104.2(8) . 25_655
Sb2 Zn3 Zn4 63.1(7) . .
Zn2 Zn3 Sb1 57.0(11) 29_655 25_655
Zn2 Zn3 Sb1 103.7(13) 29_655 33_545
Zn2 Zn3 Sb1 140.5(19) . 2_655
Zn2 Zn3 Sb1 67.3(17) 33_545 33_545
Zn2 Zn3 Sb1 108.6(16) . 25_655
Zn2 Zn3 Sb1 60.9(16) . 33_545
Zn2 Zn3 Sb1 66.7(17) 33_545 2_655
Zn2 Zn3 Sb1 161(2) 33_545 25_655
Zn2 Zn3 Sb2 66.9(14) . .
Zn2 Zn3 Sb2 82.4(17) 33_545 .
Zn2 Zn3 Zn2 75(2) 33_545 .
Zn2 Zn3 Zn2 92(2) . 2_655
Zn2 Zn3 Zn2 43(2) 33_545 2_655
Zn2 Zn3 Zn2 159.1(15) . 29_655
Zn2 Zn3 Zn2 107.3(12) 29_655 2_655
Zn2 Zn3 Zn2 114(2) 33_545 29_655
Zn2 Zn3 Zn3 127(2) . 6_765
Zn2 Zn3 Zn3 94(2) 33_545 6_765
Zn2 Zn3 Zn4 52.5(14) . 25_655
Zn2 Zn3 Zn4 107.5(16) 29_655 .
Zn2 Zn3 Zn4 144.4(12) 2_655 25_655
Zn2 Zn3 Zn4 107.9(12) 29_655 25_655
Zn2 Zn3 Zn4 137.8(19) 33_545 .
Zn2 Zn3 Zn4 116(2) 33_545 25_655
Zn2 Zn3 Zn4 128(2) 33_545 17_554
Zn2 Zn3 Zn4 69.7(17) . .
Zn2 Zn3 Zn4 131(2) . 17_554
Zn3 Zn3 Sb1 68.5(12) 6_765 25_655
Zn3 Zn3 Sb1 66.9(5) 6_765 2_655
Zn3 Zn3 Sb1 67.4(13) 6_765 33_545
Zn3 Zn3 Sb2 164.3(8) 6_765 .
Zn3 Zn3 Zn2 36.6(14) 6_765 29_655
Zn3 Zn3 Zn2 115.3(12) 6_765 2_655
Zn3 Zn3 Zn4 125.2(16) 6_765 .
Zn3 Zn3 Zn4 96.5(18) 6_765 17_554
Zn3 Zn3 Zn4 91.0(6) 6_765 25_655
Zn4 Zn3 Sb1 160.3(12) 17_554 33_545
Zn4 Zn3 Sb1 71.1(9) 17_554 2_655
Zn4 Zn3 Sb1 64.5(9) 17_554 25_655
Zn4 Zn3 Sb2 73.8(9) 17_554 .
Zn4 Zn3 Zn2 86.4(13) 17_554 2_655
Zn4 Zn3 Zn2 115.4(12) . 2_655
Zn4 Zn3 Zn2 60.0(13) 17_554 29_655
Zn4 Zn3 Zn4 115.3(13) 17_554 25_655
Zn4 Zn3 Zn4 67.3(11) 17_554 .
Zn4 Zn3 Zn4 56.8(8) . 25_655
Sb1 Zn4 Sb1 119.0(7) 25_655 .
Sb1 Zn4 Sb1 92.4(6) 15_654 .
Sb1 Zn4 Sb1 108.0(7) 25_655 15_654
Sb1 Zn4 Sb2 111.5(7) 25_655 .
Sb1 Zn4 Sb2 88.2(6) 15_654 16_544
Sb1 Zn4 Sb2 110.2(7) 25_655 16_544
Sb1 Zn4 Sb2 135.1(7) 15_654 .
Sb1 Zn4 Zn2 89.6(10) 25_655 .
Sb1 Zn4 Zn2 146.3(12) 15_654 .
Sb1 Zn4 Zn3 168.0(9) 15_654 .
Sb1 Zn4 Zn3 60.0(6) 25_655 .
Sb1 Zn4 Zn4 64.3(6) 25_655 25_655
Sb1 Zn4 Zn4 109.4(10) 15_654 25_655
Sb1 Zn4 Zn4 58.2(4) 25_655 17_554
Sb2 Zn4 Sb1 86.7(6) . .
Sb2 Zn4 Sb1 127.7(6) 16_544 .
Sb2 Zn4 Sb2 58.7(4) . 16_544
Zn2 Zn4 Sb1 55.8(11) 25_655 15_654
Zn2 Zn4 Sb1 60.8(10) 25_655 25_655
Zn2 Zn4 Sb1 90.5(11) 25_655 .
Zn2 Zn4 Sb1 53.9(10) . .
Zn2 Zn4 Sb2 112.9(10) . 16_544
Zn2 Zn4 Sb2 168.9(15) 25_655 .
Zn2 Zn4 Sb2 130.3(15) 25_655 16_544
Zn2 Zn4 Sb2 54.5(9) . .
Zn2 Zn4 Zn2 115.6(13) 25_655 .
Zn2 Zn4 Zn3 114.4(13) 25_655 .
Zn2 Zn4 Zn4 63.5(13) 25_655 25_655
Zn2 Zn4 Zn4 115.1(11) 25_655 17_554
Zn2 Zn4 Zn4 52.1(11) . 25_655
Zn3 Zn4 Sb1 68.6(9) 17_554 25_655
Zn3 Zn4 Sb1 94.6(9) . .
Zn3 Zn4 Sb1 62.6(8) 17_554 15_654
Zn3 Zn4 Sb1 154.6(11) 17_554 .
Zn3 Zn4 Sb2 95.1(8) . 16_544
Zn3 Zn4 Sb2 114.1(10) 17_554 .
Zn3 Zn4 Sb2 55.3(6) . .
Zn3 Zn4 Sb2 60.7(8) 17_554 16_544
Zn3 Zn4 Zn2 71.8(14) 17_554 25_655
Zn3 Zn4 Zn2 41.3(10) . .
Zn3 Zn4 Zn2 150.5(14) 17_554 .
Zn3 Zn4 Zn3 109.2(11) 17_554 .
Zn3 Zn4 Zn4 107.9(16) 17_554 18_654
Zn3 Zn4 Zn4 67.4(10) . 25_655
Zn3 Zn4 Zn4 67.8(12) 17_554 17_554
Zn3 Zn4 Zn4 126.1(13) 17_554 25_655
Zn4 Zn4 Sb1 64.6(9) 18_654 .
Zn4 Zn4 Sb1 129.7(14) 17_554 15_654
Zn4 Zn4 Sb1 54.7(7) 25_655 .
Zn4 Zn4 Sb1 70.6(9) 18_654 15_654
Zn4 Zn4 Sb1 137.6(13) 17_554 .
Zn4 Zn4 Sb1 176.3(16) 18_654 25_655
Zn4 Zn4 Sb2 68.6(7) 18_654 .
Zn4 Zn4 Sb2 60.0(6) 17_554 16_544
Zn4 Zn4 Sb2 66.5(7) 18_654 16_544
Zn4 Zn4 Sb2 162.3(12) 25_655 16_544
Zn4 Zn4 Sb2 61.5(5) 17_554 .
Zn4 Zn4 Sb2 106.4(11) 25_655 .
Zn4 Zn4 Zn2 84.0(12) 17_554 .
Zn4 Zn4 Zn2 93.3(16) 18_654 .
Zn4 Zn4 Zn2 119.6(12) 18_654 25_655
Zn4 Zn4 Zn3 121.3(13) 18_654 .
Zn4 Zn4 Zn3 45.0(8) 17_554 .
Zn4 Zn4 Zn4 119.88(14) 18_654 17_554
Zn4 Zn4 Zn4 105.6(11) 17_554 25_655
Zn4 Zn4 Zn4 119.3(16) 18_654 25_655

loop_
_geom_bond_atom_site_label_1
_geom_bond_atom_site_label_2
_geom_bond_distance
_geom_bond_site_symmetry_2
Sb1 Zn1 2.6984(13) 32
Sb1 Zn1 2.6985(13) 30_445
Sb1 Zn2 2.49(4) 32
Sb1 Zn2 2.49(4) 30_445
Sb1 Zn2 2.60(4) .
Sb1 Zn2 2.60(4) 5
Sb1 Zn3 2.73(3) 35_645
Sb1 Zn3 2.63(2) 3_665
Sb1 Zn3 2.63(2) 4_545
Sb1 Zn3 2.73(3) 25_655
Sb1 Zn4 2.647(18) 35_645
Sb1 Zn4 2.647(18) 25_655
Sb2 Sb2 2.801(2) 16_544
Sb2 Zn1 2.6535(10) 2_655
Sb2 Zn1 2.6535(10) .
Sb2 Zn1 2.6535(10) 3_665
Sb2 Zn2 2.59(4) .
Sb2 Zn2 2.59(4) 3_665
Sb2 Zn2 2.59(4) 2_655
Sb2 Zn3 2.62(2) 2_655
Sb2 Zn3 2.62(2) .
Sb2 Zn3 2.62(2) 3_665
Sb2 Zn4 2.838(19) .
Sb2 Zn4 2.837(19) 2_655
Zn1 Sb1 2.6985(13) 33_545
Zn1 Sb1 2.7607(13) 25_655
Zn1 Zn1 2.742(2) 25_655
Zn2 Sb1 2.49(4) 33_545
Zn2 Sb2 2.89(4) 31_655
Zn2 Zn2 2.22(4) 33_545
Zn2 Zn2 2.22(4) 32
Zn2 Zn3 2.72(5) 35_645
Zn2 Zn3 3.10(5) 3_665
Zn2 Zn3 1.98(5) .
Zn2 Zn3 1.63(5) 32
Zn2 Zn4 2.48(4) 25_655
Zn2 Zn4 2.81(6) .
Zn3 Sb1 2.75(3) 33_545
Zn3 Sb1 2.63(2) 2_655
Zn3 Sb1 2.73(3) 25_655
Zn3 Zn2 3.10(5) 2_655
Zn3 Zn2 1.63(5) 33_545
Zn3 Zn2 2.72(5) 29_655
Zn3 Zn3 2.06(5) 6_765
Zn3 Zn4 3.13(3) 25_655
Zn3 Zn4 2.14(4) 17_554
Zn3 Zn4 2.80(4) .
Zn4 Sb1 2.80(2) 15_654
Zn4 Sb1 2.647(18) 25_655
Zn4 Sb2 2.88(2) 16_544
Zn4 Zn2 2.48(4) 25_655
Zn4 Zn3 2.14(4) 17_554
Zn4 Zn4 2.84(4) 25_655
Zn4 Zn4 2.18(4) 18_654
Zn4 Zn4 2.79(4) 17_554
